data_7200968
loop_
_publ_author_name
'Gautrot, Julien E.'
'Hodge, Philip'
'Helliwell, Madeleine'
'Raftery, James'
'Cupertino, Domenico'

_publ_section_title
;
 Synthesis of electron-accepting polymers containing
 phenanthra-9,10-quinone units
;
_journal_issue 24
_journal_name_full 'Journal of Materials Chemistry'
_journal_page_first 4148
_journal_paper_doi 10.1039/b901853k
_journal_volume 19
_journal_year 2009
_chemical_formula_sum 'C14 H6 Br2 O2'
_chemical_formula_weight 366.01
_chemical_name_systematic
;
?
;
_space_group_IT_number 2
_symmetry_cell_setting triclinic
_symmetry_space_group_name_Hall '-P 1'
_symmetry_space_group_name_H-M 'P -1'
_atom_sites_solution_hydrogens geom
_atom_sites_solution_primary direct
_atom_sites_solution_secondary difmap
_audit_creation_method SHELXL-97
_cell_angle_alpha 73.870(3)
_cell_angle_beta 77.321(4)
_cell_angle_gamma 64.943(3)
_cell_formula_units_Z 2
_cell_length_a 7.307(2)
_cell_length_b 7.976(2)
_cell_length_c 11.348(2)
_cell_measurement_reflns_used 449
_cell_measurement_temperature 100(2)
_cell_measurement_theta_max 22.83
_cell_measurement_theta_min 3.10
_cell_volume 571.6(2)
_computing_cell_refinement 'Bruker SMART'
_computing_data_collection 'Bruker SMART'
_computing_data_reduction 'Bruker SAINT'
_computing_molecular_graphics 'Bruker SHELXTL'
_computing_publication_material 'Bruker SHELXTL'
_computing_structure_refinement 'SHELXL-97 (Sheldrick, 1997)'
_computing_structure_solution 'SHELXS-97 (Sheldrick, 1990)'
_diffrn_ambient_temperature 100(2)
_diffrn_measured_fraction_theta_full 0.980
_diffrn_measured_fraction_theta_max 0.980
_diffrn_measurement_device_type 'CCD area detector'
_diffrn_measurement_method 'phi and omega scans'
_diffrn_radiation_monochromator graphite
_diffrn_radiation_source 'fine-focus sealed tube'
_diffrn_radiation_type MoK\a
_diffrn_radiation_wavelength 0.71073
_diffrn_reflns_av_R_equivalents 0.0940
_diffrn_reflns_av_sigmaI/netI 0.2881
_diffrn_reflns_limit_h_max 8
_diffrn_reflns_limit_h_min -8
_diffrn_reflns_limit_k_max 9
_diffrn_reflns_limit_k_min -9
_diffrn_reflns_limit_l_max 13
_diffrn_reflns_limit_l_min -12
_diffrn_reflns_number 2875
_diffrn_reflns_theta_full 25.03
_diffrn_reflns_theta_max 25.03
_diffrn_reflns_theta_min 1.88
_exptl_absorpt_coefficient_mu 7.079
_exptl_absorpt_correction_T_max 0.9326
_exptl_absorpt_correction_T_min 0.2252
_exptl_absorpt_correction_type multi-scan
_exptl_absorpt_process_details SADABS
_exptl_crystal_colour orange
_exptl_crystal_density_diffrn 2.127
_exptl_crystal_density_method 'not measured'
_exptl_crystal_description plate
_exptl_crystal_F_000 352
_exptl_crystal_size_max 0.30
_exptl_crystal_size_mid 0.20
_exptl_crystal_size_min 0.01
_refine_diff_density_max 1.259
_refine_diff_density_min -1.370
_refine_diff_density_rms 0.244
_refine_ls_extinction_method none
_refine_ls_goodness_of_fit_ref 0.809
_refine_ls_hydrogen_treatment constr
_refine_ls_matrix_type full
_refine_ls_number_parameters 158
_refine_ls_number_reflns 1987
_refine_ls_number_restraints 149
_refine_ls_restrained_S_all 0.782
_refine_ls_R_factor_all 0.1561
_refine_ls_R_factor_gt 0.0844
_refine_ls_shift/su_max 0.000
_refine_ls_shift/su_mean 0.000
_refine_ls_structure_factor_coef Fsqd
_refine_ls_weighting_details 'calc w=1/[\s^2^(Fo^2^)+(0.0000P)^2^+0.0000P] where P=(Fo^2^+2Fc^2^)/3'
_refine_ls_weighting_scheme calc
_refine_ls_wR_factor_gt 0.1600
_refine_ls_wR_factor_ref 0.1846
_reflns_number_gt 858
_reflns_number_total 1987
_reflns_threshold_expression >2sigma(I)
_cod_data_source_file b901853k.txt
_cod_data_source_block s1920ba
_cod_depositor_comments
;
The following automatic conversions were performed:
'_symmetry_cell_setting' value 'Triclinic' changed to 'triclinic'
according to '/home/saulius/struct/CIF-dictionaries/cif_core.dic'
dictionary named 'cif_core.dic' version 2.4.1 from 2010-06-29.

Automatic conversion script
Id: cif_fix_enum 1527 2010-12-29 10:47:43Z saulius 
;
_cod_original_cell_volume 571.5(2)
_cod_original_sg_symbol_H-M P-1
_cod_database_code 7200968

loop_
_symmetry_equiv_pos_as_xyz
'x, y, z'
'-x, -y, -z'

loop_
_atom_site_label
_atom_site_type_symbol
_atom_site_fract_x
_atom_site_fract_y
_atom_site_fract_z
_atom_site_U_iso_or_equiv
_atom_site_adp_type
_atom_site_occupancy
_atom_site_symmetry_multiplicity
_atom_site_calc_flag
_atom_site_refinement_flags
_atom_site_disorder_assembly
_atom_site_disorder_group
Br1 Br 0.3597(3) 0.6286(2) 0.87855(16) 0.0249(5) Uani 1 1 d . . .
Br2 Br 0.1712(3) 1.2293(2) -0.09713(16) 0.0258(5) Uani 1 1 d . . .
O1 O 0.2481(15) 1.3004(14) 0.5540(9) 0.021(2) Uani 1 1 d U . .
O2 O 0.1781(16) 1.4544(15) 0.3123(10) 0.021(3) Uiso 1 1 d U . .
C1 C 0.292(2) 0.922(2) 0.6625(15) 0.020(2) Uani 1 1 d U . .
H1 H 0.2961 0.9985 0.7125 0.024 Uiso 1 1 calc R . .
C2 C 0.317(2) 0.738(2) 0.7141(15) 0.022(2) Uani 1 1 d U . .
C3 C 0.298(2) 0.634(2) 0.6369(14) 0.017(2) Uani 1 1 d U . .
H3 H 0.2994 0.5101 0.6714 0.021 Uiso 1 1 calc R . .
C4 C 0.277(2) 0.707(2) 0.5167(14) 0.018(2) Uani 1 1 d U . .
H4 H 0.2783 0.6287 0.4665 0.021 Uiso 1 1 calc R . .
C5 C 0.243(2) 0.867(2) 0.2462(15) 0.023(2) Uani 1 1 d U . .
H5 H 0.2643 0.7376 0.2785 0.028 Uiso 1 1 calc R . .
C6 C 0.228(2) 0.939(2) 0.1208(15) 0.024(3) Uani 1 1 d U . .
H6 H 0.2329 0.8627 0.0683 0.029 Uiso 1 1 calc R . .
C7 C 0.205(3) 1.130(2) 0.0734(15) 0.026(3) Uani 1 1 d U . .
C8 C 0.190(2) 1.243(2) 0.1478(15) 0.022(2) Uani 1 1 d U . .
H8 H 0.1630 1.3737 0.1149 0.026 Uiso 1 1 calc R . .
C9 C 0.242(2) 1.205(2) 0.4917(14) 0.019(2) Uani 1 1 d U . .
C10 C 0.262(2) 1.001(2) 0.5383(15) 0.018(2) Uani 1 1 d U . .
C11 C 0.255(2) 0.896(2) 0.4618(15) 0.017(2) Uani 1 1 d U . .
C12 C 0.227(3) 0.982(2) 0.3281(16) 0.023(2) Uani 1 1 d U . .
C13 C 0.214(2) 1.167(2) 0.2746(15) 0.020(2) Uani 1 1 d U . .
C14 C 0.203(2) 1.291(2) 0.3557(15) 0.021(2) Uani 1 1 d U . .

loop_
_atom_site_aniso_label
_atom_site_aniso_U_11
_atom_site_aniso_U_22
_atom_site_aniso_U_33
_atom_site_aniso_U_23
_atom_site_aniso_U_13
_atom_site_aniso_U_12
Br1 0.0247(11) 0.0233(11) 0.0263(12) -0.0074(9) -0.0008(9) -0.0088(9)
Br2 0.0314(12) 0.0228(11) 0.0259(12) -0.0081(9) -0.0036(9) -0.0111(10)
O1 0.014(6) 0.024(5) 0.027(5) -0.015(4) 0.008(5) -0.009(5)
C1 0.013(6) 0.021(5) 0.027(4) -0.008(4) -0.002(5) -0.006(5)
C2 0.016(6) 0.021(5) 0.027(5) -0.005(4) 0.000(5) -0.005(5)
C3 0.005(5) 0.019(5) 0.027(5) -0.004(3) 0.004(5) -0.006(5)
C4 0.008(5) 0.015(4) 0.029(5) -0.004(3) -0.003(5) -0.002(5)
C5 0.025(6) 0.019(5) 0.028(4) -0.007(4) -0.003(6) -0.009(5)
C6 0.028(7) 0.021(5) 0.030(4) -0.006(5) -0.011(6) -0.013(6)
C7 0.034(7) 0.021(5) 0.028(5) -0.005(4) -0.007(6) -0.014(6)
C8 0.024(6) 0.019(5) 0.024(4) -0.006(3) 0.001(5) -0.011(5)
C9 0.014(5) 0.021(4) 0.026(4) -0.008(3) 0.000(5) -0.009(5)
C10 0.010(5) 0.019(4) 0.027(4) -0.006(3) -0.001(5) -0.007(4)
C11 0.009(5) 0.015(4) 0.025(4) -0.006(3) 0.001(5) -0.003(4)
C12 0.024(6) 0.014(4) 0.026(4) -0.006(3) -0.003(5) -0.001(5)
C13 0.018(5) 0.018(4) 0.026(4) -0.005(3) -0.005(5) -0.007(5)
C14 0.018(6) 0.018(4) 0.028(4) -0.007(3) -0.004(5) -0.005(5)

loop_
_atom_type_symbol
_atom_type_description
_atom_type_scat_dispersion_real
_atom_type_scat_dispersion_imag
_atom_type_scat_source
C C 0.0033 0.0016 'International Tables Vol C Tables 4.2.6.8 and 6.1.1.4'
H H 0.0000 0.0000 'International Tables Vol C Tables 4.2.6.8 and 6.1.1.4'
O O 0.0106 0.0060 'International Tables Vol C Tables 4.2.6.8 and 6.1.1.4'
Br Br -0.2901 2.4595 'International Tables Vol C Tables 4.2.6.8 and 6.1.1.4'

loop_
_geom_angle_atom_site_label_1
_geom_angle_atom_site_label_2
_geom_angle_atom_site_label_3
_geom_angle
_geom_angle_site_symmetry_1
_geom_angle_site_symmetry_3
_geom_angle_publ_flag
C2 C1 C10 121.6(14) . . ?
C2 C1 H1 119.2 . . ?
C10 C1 H1 119.2 . . ?
C1 C2 C3 116.7(15) . . ?
C1 C2 Br1 122.5(12) . . ?
C3 C2 Br1 120.7(12) . . ?
C4 C3 C2 121.4(15) . . ?
C4 C3 H3 119.3 . . ?
C2 C3 H3 119.3 . . ?
C3 C4 C11 122.2(14) . . ?
C3 C4 H4 118.9 . . ?
C11 C4 H4 118.9 . . ?
C6 C5 C12 122.0(15) . . ?
C6 C5 H5 119.0 . . ?
C12 C5 H5 119.0 . . ?
C5 C6 C7 118.2(14) . . ?
C5 C6 H6 120.9 . . ?
C7 C6 H6 120.9 . . ?
C8 C7 C6 121.7(16) . . ?
C8 C7 Br2 120.6(13) . . ?
C6 C7 Br2 117.5(12) . . ?
C7 C8 C13 119.7(15) . . ?
C7 C8 H8 120.2 . . ?
C13 C8 H8 120.2 . . ?
O1 C9 C10 124.3(15) . . ?
O1 C9 C14 119.9(14) . . ?
C10 C9 C14 115.7(12) . . ?
C11 C10 C1 121.4(15) . . ?
C11 C10 C9 122.1(15) . . ?
C1 C10 C9 116.5(12) . . ?
C10 C11 C4 116.4(15) . . ?
C10 C11 C12 120.6(13) . . ?
C4 C11 C12 123.0(13) . . ?
C13 C12 C5 116.9(16) . . ?
C13 C12 C11 121.9(13) . . ?
C5 C12 C11 120.5(14) . . ?
C12 C13 C8 120.8(14) . . ?
C12 C13 C14 119.2(15) . . ?
C8 C13 C14 119.6(14) . . ?
O2 C14 C13 120.0(15) . . ?
O2 C14 C9 120.1(13) . . ?
C13 C14 C9 119.7(13) . . ?

loop_
_geom_bond_atom_site_label_1
_geom_bond_atom_site_label_2
_geom_bond_distance
_geom_bond_site_symmetry_2
_geom_bond_publ_flag
Br1 C2 1.861(16) . ?
Br2 C7 1.904(16) . ?
O1 C9 1.190(15) . ?
O2 C14 1.207(16) . ?
C1 C2 1.37(2) . ?
C1 C10 1.40(2) . ?
C1 H1 0.9500 . ?
C2 C3 1.423(19) . ?
C3 C4 1.34(2) . ?
C3 H3 0.9500 . ?
C4 C11 1.417(19) . ?
C4 H4 0.9500 . ?
C5 C6 1.39(2) . ?
C5 C12 1.430(19) . ?
C5 H5 0.9500 . ?
C6 C7 1.41(2) . ?
C6 H6 0.9500 . ?
C7 C8 1.359(19) . ?
C8 C13 1.42(2) . ?
C8 H8 0.9500 . ?
C9 C10 1.519(19) . ?
C9 C14 1.54(2) . ?
C10 C11 1.386(18) . ?
C11 C12 1.50(2) . ?
C12 C13 1.40(2) . ?
C13 C14 1.499(19) . ?

loop_
_geom_torsion_atom_site_label_1
_geom_torsion_atom_site_label_2
_geom_torsion_atom_site_label_3
_geom_torsion_atom_site_label_4
_geom_torsion
_geom_torsion_site_symmetry_1
_geom_torsion_site_symmetry_2
_geom_torsion_site_symmetry_3
_geom_torsion_site_symmetry_4
_geom_torsion_publ_flag
C10 C1 C2 C3 -4(2) . . . . ?
C10 C1 C2 Br1 179.3(12) . . . . ?
C1 C2 C3 C4 6(2) . . . . ?
Br1 C2 C3 C4 -176.4(12) . . . . ?
C2 C3 C4 C11 -6(2) . . . . ?
C12 C5 C6 C7 3(2) . . . . ?
C5 C6 C7 C8 -2(3) . . . . ?
C5 C6 C7 Br2 -177.1(13) . . . . ?
C6 C7 C8 C13 5(3) . . . . ?
Br2 C7 C8 C13 179.7(12) . . . . ?
C2 C1 C10 C11 0(2) . . . . ?
C2 C1 C10 C9 -178.7(14) . . . . ?
O1 C9 C10 C11 -179.9(15) . . . . ?
C14 C9 C10 C11 3(2) . . . . ?
O1 C9 C10 C1 -1(2) . . . . ?
C14 C9 C10 C1 -178.3(14) . . . . ?
C1 C10 C11 C4 0(2) . . . . ?
C9 C10 C11 C4 179.4(13) . . . . ?
C1 C10 C11 C12 -178.7(14) . . . . ?
C9 C10 C11 C12 0(2) . . . . ?
C3 C4 C11 C10 2(2) . . . . ?
C3 C4 C11 C12 -178.5(14) . . . . ?
C6 C5 C12 C13 -6(2) . . . . ?
C6 C5 C12 C11 -176.8(14) . . . . ?
C10 C11 C12 C13 2(2) . . . . ?
C4 C11 C12 C13 -177.0(16) . . . . ?
C10 C11 C12 C5 172.6(15) . . . . ?
C4 C11 C12 C5 -6(2) . . . . ?
C5 C12 C13 C8 9(2) . . . . ?
C11 C12 C13 C8 179.3(15) . . . . ?
C5 C12 C13 C14 -178.2(14) . . . . ?
C11 C12 C13 C14 -7(2) . . . . ?
C7 C8 C13 C12 -8(3) . . . . ?
C7 C8 C13 C14 178.3(14) . . . . ?
C12 C13 C14 O2 -174.9(16) . . . . ?
C8 C13 C14 O2 -2(2) . . . . ?
C12 C13 C14 C9 10(2) . . . . ?
C8 C13 C14 C9 -176.3(15) . . . . ?
O1 C9 C14 O2 0(2) . . . . ?
C10 C9 C14 O2 177.4(14) . . . . ?
O1 C9 C14 C13 174.6(13) . . . . ?
C10 C9 C14 C13 -8(2) . . . . ?

loop_
_cod_related_entry_id
_cod_related_entry_database
_cod_related_entry_code
1 ChemSpider 233631
